data_7159550
loop_
_publ_author_name
'Lan, Wenjie'
'Yu, Xuan'
'Li, Mengzhu'
'Lei, Rongchao'
'Qin, Zhaohai'
'Fu, Bin'

_publ_section_title
;
 A concise approach to 2-pyrrolin-5-one scaffold construction from
 &#x3b1;-halohydroxamates and &#x3b2;-keto compounds.
;
_journal_issue 37
_journal_name_full 'Organic &amp; biomolecular chemistry'
_journal_page_first 7535
_journal_page_last 7540
_journal_paper_doi 10.1039/d3ob01140b
_journal_volume 21
_journal_year 2023
_chemical_formula_moiety 'C29 H26 N4 O6'
_chemical_formula_sum 'C29 H26 N4 O6'
_chemical_formula_weight 526.54
_space_group_crystal_system triclinic
_space_group_IT_number 2
_space_group_name_Hall '-P 1'
_space_group_name_H-M_alt 'P -1'
_atom_sites_solution_hydrogens geom
_atom_sites_solution_primary direct
_atom_sites_solution_secondary difmap
_audit_creation_date 2023-06-02
_audit_creation_method
;
  Olex2 1.1
  (compiled 2011.11.01 svn.r2039, GUI svn.r3906)
;
_audit_update_record
;
2023-06-03 deposited with the CCDC.	2023-08-31 downloaded from the CCDC.
;
_cell_angle_alpha 76.896(6)
_cell_angle_beta 86.581(5)
_cell_angle_gamma 70.851(6)
_cell_formula_units_Z 2
_cell_length_a 8.3944(5)
_cell_length_b 10.9479(8)
_cell_length_c 15.5175(9)
_cell_measurement_reflns_used 1281
_cell_measurement_temperature 118.25(10)
_cell_measurement_theta_max 25.3440
_cell_measurement_theta_min 3.7380
_cell_volume 1311.92(16)
_computing_cell_refinement
;
CrysAlisPro, Agilent Technologies,
Version 1.171.37.35 (release 13-08-2014 CrysAlis171 .NET)
(compiled Aug 13 2014,18:06:01)
;
_computing_data_collection
;
CrysAlisPro, Agilent Technologies,
Version 1.171.37.35 (release 13-08-2014 CrysAlis171 .NET)
(compiled Aug 13 2014,18:06:01)
;
_computing_data_reduction
;
CrysAlisPro, Agilent Technologies,
Version 1.171.37.35 (release 13-08-2014 CrysAlis171 .NET)
(compiled Aug 13 2014,18:06:01)
;
_computing_molecular_graphics
;
O. V. Dolomanov, L. J. Bourhis, R. J. Gildea, J. A. K. Howard and H. Puschmann,
OLEX2: a complete structure solution, refinement and analysis program.
J. Appl. Cryst. (2009). 42, 339-341.
;
_computing_publication_material
;
O. V. Dolomanov, L. J. Bourhis, R. J. Gildea, J. A. K. Howard and H. Puschmann,
OLEX2: a complete structure solution, refinement and analysis program.
J. Appl. Cryst. (2009). 42, 339-341.
;
_computing_structure_refinement
;
XL, G.M. Sheldrick, Acta Cryst.
(2008). A64, 112-122
;
_computing_structure_solution 'SHELXS-97 (Sheldrick, 1990)'
_diffrn_ambient_environment N~2~
_diffrn_ambient_temperature 118.25(10)
_diffrn_detector 'CCD plate'
_diffrn_detector_area_resol_mean 16.0971
_diffrn_detector_type Eos
_diffrn_measured_fraction_theta_full 0.9981
_diffrn_measured_fraction_theta_max 0.8032
_diffrn_measurement_details
;
#__ type_ start__ end____ width___ exp.time_
  1 omega  -25.00   85.00   1.0000    5.0000
omega____ theta____ kappa____ phi______ frames
    -       15.9289    0.0000  -90.0000 110

#__ type_ start__ end____ width___ exp.time_
  2 omega   12.00   44.00   1.0000    5.0000
omega____ theta____ kappa____ phi______ frames
    -       15.9289  -99.0000   30.0000 32

#__ type_ start__ end____ width___ exp.time_
  3 omega   -3.00   55.00   1.0000    5.0000
omega____ theta____ kappa____ phi______ frames
    -       15.9289  -99.0000  -60.0000 58

#__ type_ start__ end____ width___ exp.time_
  4 omega  -25.00    0.00   1.0000    5.0000
omega____ theta____ kappa____ phi______ frames
    -      -10.8508  -99.0000 -180.0000 25

#__ type_ start__ end____ width___ exp.time_
  5 omega  -25.00   28.00   1.0000    5.0000
omega____ theta____ kappa____ phi______ frames
    -      -10.8508  -99.0000  120.0000 53

#__ type_ start__ end____ width___ exp.time_
  6 omega    8.00   86.00   1.0000    5.0000
omega____ theta____ kappa____ phi______ frames
    -       15.9289   19.0000  150.0000 78
;
_diffrn_measurement_device 'four-circle diffractometer'
_diffrn_measurement_device_type 'Xcalibur, Eos, Gemini'
_diffrn_measurement_method '\w scans'
_diffrn_orient_matrix_UB_11 0.0766607000
_diffrn_orient_matrix_UB_12 0.0031316000
_diffrn_orient_matrix_UB_13 -0.0206782000
_diffrn_orient_matrix_UB_21 0.0020712000
_diffrn_orient_matrix_UB_22 -0.0521547000
_diffrn_orient_matrix_UB_23 -0.0205289000
_diffrn_orient_matrix_UB_31 -0.0460602000
_diffrn_orient_matrix_UB_32 0.0470355000
_diffrn_orient_matrix_UB_33 -0.0367985000
_diffrn_radiation_monochromator graphite
_diffrn_radiation_probe x-ray
_diffrn_radiation_type 'Mo K\a'
_diffrn_radiation_wavelength 0.71073
_diffrn_reflns_av_R_equivalents 0.0534
_diffrn_reflns_av_unetI/netI 0.0991
_diffrn_reflns_limit_h_max 10
_diffrn_reflns_limit_h_min -7
_diffrn_reflns_limit_k_max 13
_diffrn_reflns_limit_k_min -9
_diffrn_reflns_limit_l_max 19
_diffrn_reflns_limit_l_min -19
_diffrn_reflns_number 9361
_diffrn_reflns_theta_full 26.00
_diffrn_reflns_theta_max 26.00
_diffrn_reflns_theta_min 2.92
_diffrn_source 'Enhance (Mo) X-ray Source'
_diffrn_source_current n/a
_diffrn_source_voltage n/a
_exptl_absorpt_coefficient_mu 0.095
_exptl_absorpt_correction_T_max 1.00000
_exptl_absorpt_correction_T_min 0.96603
_exptl_absorpt_correction_type multi-scan
_exptl_absorpt_process_details
;
CrysAlisPro, Agilent Technologies,
Version 1.171.37.35 (release 13-08-2014 CrysAlis171 .NET)
(compiled Aug 13 2014,18:06:01)
Empirical absorption correction using spherical harmonics,
 implemented in SCALE3 ABSPACK scaling algorithm.
;
_exptl_crystal_density_diffrn 1.333
_exptl_crystal_density_method 'not measured'
_exptl_crystal_description block
_exptl_crystal_F_000 552
_exptl_crystal_size_max 0.35
_exptl_crystal_size_mid 0.33
_exptl_crystal_size_min 0.11
_refine_diff_density_max 0.699
_refine_diff_density_min -0.334
_refine_diff_density_rms 0.064
_refine_ls_extinction_method none
_refine_ls_goodness_of_fit_ref 1.021
_refine_ls_hydrogen_treatment mixed
_refine_ls_matrix_type full
_refine_ls_number_parameters 354
_refine_ls_number_reflns 5020
_refine_ls_number_restraints 2
_refine_ls_restrained_S_all 1.023
_refine_ls_R_factor_all 0.1261
_refine_ls_R_factor_gt 0.0764
_refine_ls_shift/su_max 0.001
_refine_ls_shift/su_mean 0.000
_refine_ls_structure_factor_coef Fsqd
_refine_ls_weighting_details 'calc w=1/[\s^2^(Fo^2^)+(0.0689P)^2^+1.1664P] where P=(Fo^2^+2Fc^2^)/3'
_refine_ls_weighting_scheme calc
_refine_ls_wR_factor_gt 0.1665
_refine_ls_wR_factor_ref 0.2052
_reflns_number_gt 3053
_reflns_number_total 5020
_reflns_threshold_expression >2sigma(I)
_cod_data_source_file d3ob01140b2.cif
_cod_data_source_block exp_8572
_cod_depositor_comments 'Adding full bibliography for 7159549--7159550.cif.'
_cod_original_cell_volume 1311.91(14)
_cod_database_code 7159550
_reflns_odcompleteness_completeness 99.81
_reflns_odcompleteness_iscentric 1
_reflns_odcompleteness_theta 25.07

loop_
_space_group_symop_id
_space_group_symop_operation_xyz
1 'x, y, z'
2 '-x, -y, -z'

loop_
_atom_site_label
_atom_site_type_symbol
_atom_site_fract_x
_atom_site_fract_y
_atom_site_fract_z
_atom_site_U_iso_or_equiv
_atom_site_adp_type
_atom_site_occupancy
_atom_site_symmetry_multiplicity
_atom_site_calc_flag
_atom_site_refinement_flags
_atom_site_disorder_assembly
_atom_site_disorder_group
O1 O 0.5183(3) 0.8280(2) 0.25033(14) 0.0281(6) Uani 1 1 d . . .
O6 O 1.1001(3) 0.6505(2) 0.27487(15) 0.0306(6) Uani 1 1 d . . .
O5 O 0.9660(3) 0.5145(2) 0.35325(18) 0.0392(7) Uani 1 1 d U . .
O2 O 0.5290(3) 1.0101(2) 0.09113(15) 0.0306(6) Uani 1 1 d . . .
N1 N 0.6474(3) 0.9708(3) 0.15850(17) 0.0239(7) Uani 1 1 d . . .
O3 O 0.7856(3) 0.9919(2) 0.43025(16) 0.0391(7) Uani 1 1 d . . .
N2 N 0.4202(3) 0.6771(3) 0.33570(19) 0.0315(7) Uani 1 1 d . . .
H2A H 0.4174 0.6160 0.3831 0.038 Uiso 1 1 calc R . .
H2B H 0.3485 0.6967 0.2916 0.038 Uiso 1 1 calc R . .
O4 O 0.6872(4) 0.8535(3) 0.52855(18) 0.0548(9) Uani 1 1 d . . .
N3 N 0.6562(4) 0.5392(3) 0.53203(19) 0.0348(8) Uani 1 1 d . . .
C3 C 0.6521(4) 0.7217(3) 0.3930(2) 0.0264(8) Uani 1 1 d . . .
C1 C 0.6550(4) 0.6223(4) 0.4709(2) 0.0278(8) Uani 1 1 d . . .
N4 N 1.1296(4) 0.9816(3) 0.2934(2) 0.0400(8) Uani 1 1 d . . .
C25 C 1.0177(4) 0.6205(3) 0.3365(2) 0.0299(8) Uani 1 1 d U . .
C10 C 0.8210(4) 1.1135(3) 0.0864(2) 0.0253(8) Uani 1 1 d . . .
C2 C 0.5328(4) 0.7401(3) 0.3308(2) 0.0250(8) Uani 1 1 d . . .
C8 C 0.8537(4) 0.9619(3) 0.2438(2) 0.0250(8) Uani 1 1 d . . .
C6 C 0.6405(4) 0.8871(3) 0.2377(2) 0.0239(8) Uani 1 1 d . . .
C7 C 0.7776(4) 1.0209(3) 0.1605(2) 0.0236(8) Uani 1 1 d . . .
C9 C 1.0049(4) 0.9749(3) 0.2708(2) 0.0281(8) Uani 1 1 d . . .
C5 C 0.7640(4) 0.8781(3) 0.2931(2) 0.0255(8) Uani 1 1 d . . .
C23 C 0.7462(5) 0.8821(4) 0.4588(2) 0.0331(9) Uani 1 1 d . . .
C4 C 0.7812(5) 0.7944(4) 0.3856(2) 0.0345(9) Uani 1 1 d . . .
C15 C 0.7982(5) 1.1093(4) -0.0014(2) 0.0330(9) Uani 1 1 d . . .
H15 H 0.7501 1.0476 -0.0137 0.040 Uiso 1 1 calc R . .
C24 C 0.9624(5) 0.7007(4) 0.4079(2) 0.0377(9) Uani 1 1 d U . .
H24A H 1.0387 0.7525 0.4097 0.045 Uiso 1 1 calc R . .
H24B H 0.9664 0.6406 0.4666 0.045 Uiso 1 1 calc R . .
C11 C 0.8900(5) 1.2059(3) 0.1027(2) 0.0322(9) Uani 1 1 d . . .
H11 H 0.9044 1.2109 0.1619 0.039 Uiso 1 1 calc R . .
C16 C 0.3681(4) 1.1035(4) 0.1145(3) 0.0361(9) Uani 1 1 d . . .
H16A H 0.2925 1.1403 0.0618 0.043 Uiso 1 1 calc R . .
H16B H 0.3124 1.0540 0.1609 0.043 Uiso 1 1 calc R . .
C17 C 0.3903(4) 1.2146(4) 0.1468(2) 0.0334(9) Uani 1 1 d . . .
C26 C 0.7455(5) 1.0876(4) 0.4852(3) 0.0413(10) Uani 1 1 d . . .
H26A H 0.8089 1.0488 0.5421 0.050 Uiso 1 1 calc R . .
H26B H 0.6234 1.1155 0.4978 0.050 Uiso 1 1 calc R . .
C14 C 0.8455(5) 1.1952(4) -0.0705(2) 0.0403(10) Uani 1 1 d . . .
H14 H 0.8298 1.1919 -0.1300 0.048 Uiso 1 1 calc R . .
C12 C 0.9376(5) 1.2903(4) 0.0336(3) 0.0441(11) Uani 1 1 d . . .
H12 H 0.9859 1.3521 0.0456 0.053 Uiso 1 1 calc R . .
C27 C 0.7946(5) 1.2048(4) 0.4351(3) 0.0462(11) Uani 1 1 d . . .
H27A H 0.7383 1.2377 0.3769 0.069 Uiso 1 1 calc R . .
H27B H 0.9171 1.1776 0.4275 0.069 Uiso 1 1 calc R . .
H27C H 0.7604 1.2752 0.4683 0.069 Uiso 1 1 calc R . .
C18 C 0.4078(5) 1.3247(4) 0.0883(3) 0.0491(11) Uani 1 1 d . . .
H18 H 0.4015 1.3326 0.0262 0.059 Uiso 1 1 calc R . .
C13 C 0.9154(5) 1.2855(4) -0.0534(3) 0.0445(11) Uani 1 1 d . . .
H13 H 0.9479 1.3439 -0.1008 0.053 Uiso 1 1 calc R . .
C28 C 0.9880(6) 0.4443(5) 0.2804(4) 0.0683(15) Uani 1 1 d U . .
H28A H 1.0056 0.3489 0.3043 0.082 Uiso 1 1 calc R . .
H28B H 1.0873 0.4531 0.2450 0.082 Uiso 1 1 calc R . .
C22 C 0.3964(5) 1.2034(5) 0.2380(3) 0.0495(12) Uani 1 1 d . . .
H22 H 0.3838 1.1270 0.2772 0.059 Uiso 1 1 calc R . .
C20 C 0.4434(6) 1.4078(6) 0.2157(5) 0.0720(17) Uani 1 1 d . . .
H20 H 0.4657 1.4728 0.2400 0.086 Uiso 1 1 calc R . .
C19 C 0.4356(6) 1.4264(5) 0.1229(5) 0.0717(17) Uani 1 1 d . . .
H19 H 0.4483 1.5038 0.0849 0.086 Uiso 1 1 calc R . .
C21 C 0.4203(6) 1.3009(6) 0.2711(4) 0.0690(15) Uani 1 1 d . . .
H21 H 0.4206 1.2938 0.3332 0.083 Uiso 1 1 calc R . .
C29 C 0.8289(7) 0.5066(7) 0.2230(4) 0.096(2) Uani 1 1 d . . .
H29A H 0.8382 0.4604 0.1748 0.143 Uiso 1 1 calc R . .
H29B H 0.8147 0.6003 0.1982 0.143 Uiso 1 1 calc R . .
H29C H 0.7311 0.4994 0.2590 0.143 Uiso 1 1 calc R . .

loop_
_atom_site_aniso_label
_atom_site_aniso_U_11
_atom_site_aniso_U_22
_atom_site_aniso_U_33
_atom_site_aniso_U_23
_atom_site_aniso_U_13
_atom_site_aniso_U_12
O1 0.0262(13) 0.0339(14) 0.0271(12) 0.0040(11) -0.0059(10) -0.0196(11)
O6 0.0288(13) 0.0332(14) 0.0311(13) -0.0028(11) 0.0014(11) -0.0149(11)
O5 0.0351(15) 0.0318(15) 0.0550(17) -0.0121(13) 0.0139(13) -0.0171(12)
O2 0.0337(14) 0.0338(14) 0.0249(12) -0.0017(11) -0.0093(11) -0.0133(11)
N1 0.0253(15) 0.0277(16) 0.0193(14) 0.0008(12) -0.0057(12) -0.0122(13)
O3 0.0561(17) 0.0342(15) 0.0330(14) -0.0118(12) 0.0138(13) -0.0220(13)
N2 0.0292(16) 0.0377(18) 0.0295(16) 0.0030(14) -0.0052(13) -0.0194(14)
O4 0.086(2) 0.068(2) 0.0351(16) -0.0208(15) 0.0259(15) -0.0562(19)
N3 0.0325(17) 0.0447(19) 0.0299(17) 0.0037(15) -0.0060(14) -0.0229(16)
C3 0.0229(18) 0.033(2) 0.0236(17) 0.0030(15) -0.0016(15) -0.0158(16)
C1 0.0199(17) 0.038(2) 0.0277(19) -0.0009(17) -0.0016(15) -0.0160(16)
N4 0.0366(19) 0.052(2) 0.0374(18) 0.0000(16) -0.0024(15) -0.0285(17)
C25 0.0302(19) 0.027(2) 0.0310(19) 0.0000(15) 0.0007(17) -0.0114(16)
C10 0.0267(18) 0.0211(18) 0.0262(18) -0.0005(14) 0.0023(15) -0.0088(15)
C2 0.0231(17) 0.0283(19) 0.0247(17) -0.0011(15) -0.0001(15) -0.0129(15)
C8 0.0245(17) 0.0306(19) 0.0210(17) -0.0012(15) -0.0003(14) -0.0133(15)
C6 0.0237(17) 0.0274(18) 0.0238(17) -0.0013(15) 0.0006(14) -0.0157(15)
C7 0.0230(17) 0.0259(18) 0.0238(17) -0.0063(15) 0.0025(14) -0.0101(15)
C9 0.029(2) 0.033(2) 0.0233(18) 0.0017(16) 0.0048(15) -0.0181(17)
C5 0.0224(17) 0.0295(19) 0.0246(17) -0.0013(15) -0.0001(15) -0.0116(15)
C23 0.034(2) 0.040(2) 0.031(2) -0.0083(17) 0.0095(17) -0.0211(18)
C4 0.032(2) 0.044(2) 0.0298(19) 0.0041(17) -0.0032(16) -0.0238(18)
C15 0.041(2) 0.036(2) 0.0239(18) -0.0053(16) 0.0016(16) -0.0158(18)
C24 0.032(2) 0.048(2) 0.037(2) 0.0021(18) -0.0035(17) -0.0247(19)
C11 0.037(2) 0.032(2) 0.0297(19) -0.0018(16) 0.0017(16) -0.0177(17)
C16 0.026(2) 0.037(2) 0.042(2) 0.0032(18) -0.0096(17) -0.0129(17)
C17 0.0203(18) 0.038(2) 0.042(2) -0.0079(18) -0.0067(16) -0.0081(16)
C26 0.046(2) 0.052(3) 0.039(2) -0.025(2) 0.0114(19) -0.025(2)
C14 0.047(2) 0.043(2) 0.0247(19) 0.0008(18) 0.0042(18) -0.013(2)
C12 0.051(3) 0.036(2) 0.047(2) 0.004(2) -0.001(2) -0.026(2)
C27 0.048(2) 0.040(2) 0.057(3) -0.018(2) -0.008(2) -0.016(2)
C18 0.039(2) 0.040(2) 0.069(3) -0.009(2) 0.010(2) -0.019(2)
C13 0.049(3) 0.042(2) 0.036(2) 0.0122(19) 0.0054(19) -0.021(2)
C28 0.062(3) 0.056(3) 0.110(4) -0.045(3) 0.046(3) -0.040(3)
C22 0.043(2) 0.050(3) 0.050(3) -0.019(2) -0.008(2) -0.001(2)
C20 0.037(3) 0.084(4) 0.126(5) -0.075(4) 0.013(3) -0.028(3)
C19 0.036(3) 0.039(3) 0.141(6) -0.023(3) 0.029(3) -0.016(2)
C21 0.046(3) 0.079(4) 0.085(4) -0.040(3) -0.009(3) -0.007(3)
C29 0.055(3) 0.144(6) 0.133(5) -0.100(5) 0.023(3) -0.049(4)

loop_
_atom_type_symbol
_atom_type_description
_atom_type_scat_dispersion_real
_atom_type_scat_dispersion_imag
_atom_type_scat_source
C C 0.0033 0.0016 'International Tables Vol C Tables 4.2.6.8 and 6.1.1.4'
H H 0.0000 0.0000 'International Tables Vol C Tables 4.2.6.8 and 6.1.1.4'
N N 0.0061 0.0033 'International Tables Vol C Tables 4.2.6.8 and 6.1.1.4'
O O 0.0106 0.0060 'International Tables Vol C Tables 4.2.6.8 and 6.1.1.4'

loop_
_geom_angle_atom_site_label_1
_geom_angle_atom_site_label_2
_geom_angle_atom_site_label_3
_geom_angle
_geom_angle_site_symmetry_1
_geom_angle_site_symmetry_3
_geom_angle_publ_flag
C6 O1 C2 113.1(2) . . ?
C25 O5 C28 115.3(3) . . ?
N1 O2 C16 111.0(2) . . ?
C6 N1 O2 124.3(3) . . ?
C6 N1 C7 109.8(3) . . ?
C7 N1 O2 125.5(2) . . ?
C23 O3 C26 118.3(3) . . ?
H2A N2 H2B 120.0 . . ?
C2 N2 H2A 120.0 . . ?
C2 N2 H2B 120.0 . . ?
C1 C3 C4 118.4(3) . . ?
C2 C3 C1 115.2(3) . . ?
C2 C3 C4 126.3(3) . . ?
N3 C1 C3 177.6(4) . . ?
O6 C25 O5 125.8(4) . . ?
O6 C25 C24 122.5(3) . . ?
O5 C25 C24 111.7(3) . . ?
C15 C10 C7 121.2(3) . . ?
C11 C10 C7 120.0(3) . . ?
C11 C10 C15 118.8(3) . . ?
N2 C2 O1 110.2(3) . . ?
N2 C2 C3 127.3(3) . . ?
C3 C2 O1 122.5(3) . . ?
C7 C8 C9 124.3(3) . . ?
C7 C8 C5 109.2(3) . . ?
C9 C8 C5 126.3(3) . . ?
O1 C6 N1 119.4(3) . . ?
C5 C6 O1 130.1(3) . . ?
C5 C6 N1 110.5(3) . . ?
N1 C7 C10 124.3(3) . . ?
N1 C7 C8 105.4(3) . . ?
C8 C7 C10 130.3(3) . . ?
N4 C9 C8 178.1(4) . . ?
C8 C5 C4 134.0(3) . . ?
C6 C5 C8 105.1(3) . . ?
C6 C5 C4 120.9(3) . . ?
O3 C23 C4 111.7(3) . . ?
O4 C23 O3 124.5(4) . . ?
O4 C23 C4 123.7(3) . . ?
C3 C4 C23 109.9(3) . . ?
C3 C4 C24 113.2(3) . . ?
C5 C4 C3 106.5(3) . . ?
C5 C4 C23 112.0(3) . . ?
C5 C4 C24 112.3(3) . . ?
C24 C4 C23 102.9(3) . . ?
C10 C15 H15 119.9 . . ?
C14 C15 C10 120.1(4) . . ?
C14 C15 H15 119.9 . . ?
C25 C24 C4 108.0(3) . . ?
C25 C24 H24A 110.1 . . ?
C25 C24 H24B 110.1 . . ?
C4 C24 H24A 110.1 . . ?
C4 C24 H24B 110.1 . . ?
H24A C24 H24B 108.4 . . ?
C10 C11 H11 119.7 . . ?
C12 C11 C10 120.6(4) . . ?
C12 C11 H11 119.7 . . ?
O2 C16 H16A 108.9 . . ?
O2 C16 H16B 108.9 . . ?
H16A C16 H16B 107.7 . . ?
C17 C16 O2 113.4(3) . . ?
C17 C16 H16A 108.9 . . ?
C17 C16 H16B 108.9 . . ?
C18 C17 C16 120.9(4) . . ?
C18 C17 C22 120.9(4) . . ?
C22 C17 C16 118.2(4) . . ?
O3 C26 H26A 110.3 . . ?
O3 C26 H26B 110.3 . . ?
O3 C26 C27 107.2(3) . . ?
H26A C26 H26B 108.5 . . ?
C27 C26 H26A 110.3 . . ?
C27 C26 H26B 110.3 . . ?
C15 C14 H14 119.8 . . ?
C13 C14 C15 120.4(4) . . ?
C13 C14 H14 119.8 . . ?
C11 C12 H12 119.8 . . ?
C11 C12 C13 120.4(4) . . ?
C13 C12 H12 119.8 . . ?
C26 C27 H27A 109.5 . . ?
C26 C27 H27B 109.5 . . ?
C26 C27 H27C 109.5 . . ?
H27A C27 H27B 109.5 . . ?
H27A C27 H27C 109.5 . . ?
H27B C27 H27C 109.5 . . ?
C17 C18 H18 120.7 . . ?
C17 C18 C19 118.6(5) . . ?
C19 C18 H18 120.7 . . ?
C14 C13 C12 119.6(3) . . ?
C14 C13 H13 120.2 . . ?
C12 C13 H13 120.2 . . ?
O5 C28 H28A 110.2 . . ?
O5 C28 H28B 110.2 . . ?
O5 C28 C29 107.5(4) . . ?
H28A C28 H28B 108.5 . . ?
C29 C28 H28A 110.2 . . ?
C29 C28 H28B 110.2 . . ?
C17 C22 H22 119.7 . . ?
C21 C22 C17 120.6(5) . . ?
C21 C22 H22 119.7 . . ?
C19 C20 H20 118.8 . . ?
C21 C20 H20 118.8 . . ?
C21 C20 C19 122.3(5) . . ?
C18 C19 H19 121.2 . . ?
C20 C19 C18 117.5(5) . . ?
C20 C19 H19 121.2 . . ?
C22 C21 H21 120.0 . . ?
C20 C21 C22 120.0(5) . . ?
C20 C21 H21 120.0 . . ?
C28 C29 H29A 109.5 . . ?
C28 C29 H29B 109.5 . . ?
C28 C29 H29C 109.5 . . ?
H29A C29 H29B 109.5 . . ?
H29A C29 H29C 109.5 . . ?
H29B C29 H29C 109.5 . . ?

loop_
_geom_bond_atom_site_label_1
_geom_bond_atom_site_label_2
_geom_bond_distance
_geom_bond_site_symmetry_2
_geom_bond_publ_flag
O1 C2 1.376(4) . ?
O1 C6 1.366(4) . ?
O6 C25 1.195(4) . ?
O5 C25 1.336(4) . ?
O5 C28 1.476(5) . ?
O2 N1 1.380(3) . ?
O2 C16 1.485(4) . ?
N1 C6 1.367(4) . ?
N1 C7 1.378(4) . ?
O3 C23 1.324(4) . ?
O3 C26 1.442(4) . ?
N2 H2A 0.8800 . ?
N2 H2B 0.8800 . ?
N2 C2 1.331(4) . ?
O4 C23 1.183(4) . ?
N3 C1 1.154(4) . ?
C3 C1 1.426(4) . ?
C3 C2 1.368(4) . ?
C3 C4 1.526(5) . ?
N4 C9 1.154(4) . ?
C25 C24 1.525(5) . ?
C10 C7 1.466(4) . ?
C10 C15 1.401(5) . ?
C10 C11 1.392(5) . ?
C8 C7 1.394(4) . ?
C8 C9 1.420(5) . ?
C8 C5 1.436(4) . ?
C6 C5 1.351(4) . ?
C5 C4 1.503(4) . ?
C23 C4 1.603(5) . ?
C4 C24 1.538(5) . ?
C15 H15 0.9500 . ?
C15 C14 1.389(5) . ?
C24 H24A 0.9900 . ?
C24 H24B 0.9900 . ?
C11 H11 0.9500 . ?
C11 C12 1.380(5) . ?
C16 H16A 0.9900 . ?
C16 H16B 0.9900 . ?
C16 C17 1.484(5) . ?
C17 C18 1.379(5) . ?
C17 C22 1.394(6) . ?
C26 H26A 0.9900 . ?
C26 H26B 0.9900 . ?
C26 C27 1.509(5) . ?
C14 H14 0.9500 . ?
C14 C13 1.382(6) . ?
C12 H12 0.9500 . ?
C12 C13 1.388(6) . ?
C27 H27A 0.9800 . ?
C27 H27B 0.9800 . ?
C27 H27C 0.9800 . ?
C18 H18 0.9500 . ?
C18 C19 1.429(7) . ?
C13 H13 0.9500 . ?
C28 H28A 0.9900 . ?
C28 H28B 0.9900 . ?
C28 C29 1.520(7) . ?
C22 H22 0.9500 . ?
C22 C21 1.358(7) . ?
C20 H20 0.9500 . ?
C20 C19 1.410(8) . ?
C20 C21 1.349(8) . ?
C19 H19 0.9500 . ?
C21 H21 0.9500 . ?
C29 H29A 0.9800 . ?
C29 H29B 0.9800 . ?
C29 H29C 0.9800 . ?

loop_
_geom_torsion_atom_site_label_1
_geom_torsion_atom_site_label_2
_geom_torsion_atom_site_label_3
_geom_torsion_atom_site_label_4
_geom_torsion
_geom_torsion_site_symmetry_1
_geom_torsion_site_symmetry_2
_geom_torsion_site_symmetry_3
_geom_torsion_site_symmetry_4
_geom_torsion_publ_flag
O1 C6 C5 C8 180.0(4) . . . . ?
O1 C6 C5 C4 -1.1(6) . . . . ?
O6 C25 C24 C4 97.2(4) . . . . ?
O5 C25 C24 C4 -84.2(3) . . . . ?
O2 N1 C6 O1 5.9(5) . . . . ?
O2 N1 C6 C5 -173.7(3) . . . . ?
O2 N1 C7 C10 -7.1(5) . . . . ?
O2 N1 C7 C8 174.4(3) . . . . ?
O2 C16 C17 C18 81.7(4) . . . . ?
O2 C16 C17 C22 -97.1(4) . . . . ?
N1 O2 C16 C17 49.9(4) . . . . ?
N1 C6 C5 C8 -0.4(4) . . . . ?
N1 C6 C5 C4 178.5(3) . . . . ?
O3 C23 C4 C3 -147.2(3) . . . . ?
O3 C23 C4 C5 -28.9(4) . . . . ?
O3 C23 C4 C24 92.0(3) . . . . ?
O4 C23 C4 C3 30.6(5) . . . . ?
O4 C23 C4 C5 148.8(4) . . . . ?
O4 C23 C4 C24 -90.3(4) . . . . ?
C3 C4 C24 C25 67.0(4) . . . . ?
C1 C3 C2 O1 -177.0(3) . . . . ?
C1 C3 C2 N2 0.8(6) . . . . ?
C1 C3 C4 C5 172.4(3) . . . . ?
C1 C3 C4 C23 -66.1(4) . . . . ?
C1 C3 C4 C24 48.4(5) . . . . ?
C25 O5 C28 C29 -89.5(4) . . . . ?
C10 C15 C14 C13 -0.1(6) . . . . ?
C10 C11 C12 C13 0.9(6) . . . . ?
C2 O1 C6 N1 176.1(3) . . . . ?
C2 O1 C6 C5 -4.3(5) . . . . ?
C2 C3 C1 N3 38(9) . . . . ?
C2 C3 C4 C5 -6.2(5) . . . . ?
C2 C3 C4 C23 115.4(4) . . . . ?
C2 C3 C4 C24 -130.2(4) . . . . ?
C8 C5 C4 C3 -175.7(4) . . . . ?
C8 C5 C4 C23 64.1(5) . . . . ?
C8 C5 C4 C24 -51.2(6) . . . . ?
C6 O1 C2 N2 -174.3(3) . . . . ?
C6 O1 C2 C3 3.9(5) . . . . ?
C6 N1 C7 C10 179.9(3) . . . . ?
C6 N1 C7 C8 1.4(4) . . . . ?
C6 C5 C4 C3 5.7(5) . . . . ?
C6 C5 C4 C23 -114.5(4) . . . . ?
C6 C5 C4 C24 130.2(4) . . . . ?
C7 N1 C6 O1 179.0(3) . . . . ?
C7 N1 C6 C5 -0.6(4) . . . . ?
C7 C10 C15 C14 -177.8(3) . . . . ?
C7 C10 C11 C12 177.5(3) . . . . ?
C7 C8 C9 N4 -127(11) . . . . ?
C7 C8 C5 C6 1.3(4) . . . . ?
C7 C8 C5 C4 -177.4(4) . . . . ?
C9 C8 C7 N1 173.1(3) . . . . ?
C9 C8 C7 C10 -5.2(6) . . . . ?
C9 C8 C5 C6 -173.3(4) . . . . ?
C9 C8 C5 C4 7.9(7) . . . . ?
C5 C8 C7 N1 -1.7(4) . . . . ?
C5 C8 C7 C10 -180.0(3) . . . . ?
C5 C8 C9 N4 47(11) . . . . ?
C5 C4 C24 C25 -53.6(4) . . . . ?
C23 O3 C26 C27 -176.9(3) . . . . ?
C23 C4 C24 C25 -174.3(3) . . . . ?
C4 C3 C1 N3 -140(9) . . . . ?
C4 C3 C2 O1 1.6(6) . . . . ?
C4 C3 C2 N2 179.4(4) . . . . ?
C15 C10 C7 N1 -32.5(5) . . . . ?
C15 C10 C7 C8 145.4(4) . . . . ?
C15 C10 C11 C12 -1.1(5) . . . . ?
C15 C14 C13 C12 -0.2(6) . . . . ?
C11 C10 C7 N1 149.0(3) . . . . ?
C11 C10 C7 C8 -33.0(5) . . . . ?
C11 C10 C15 C14 0.7(5) . . . . ?
C11 C12 C13 C14 -0.2(6) . . . . ?
C16 O2 N1 C6 71.6(4) . . . . ?
C16 O2 N1 C7 -100.4(4) . . . . ?
C16 C17 C18 C19 -177.6(3) . . . . ?
C16 C17 C22 C21 178.6(4) . . . . ?
C17 C18 C19 C20 0.0(6) . . . . ?
C17 C22 C21 C20 -2.0(7) . . . . ?
C26 O3 C23 O4 -3.8(6) . . . . ?
C26 O3 C23 C4 173.9(3) . . . . ?
C18 C17 C22 C21 -0.2(6) . . . . ?
C28 O5 C25 O6 -11.6(5) . . . . ?
C28 O5 C25 C24 169.8(3) . . . . ?
C22 C17 C18 C19 1.2(6) . . . . ?
C19 C20 C21 C22 3.2(8) . . . . ?
C21 C20 C19 C18 -2.2(7) . . . . ?
